data_4502384
loop_
_publ_author_name
'Tian, Hengfeng'
'Iliff, Hadley A.'
'Moore, Lee J.'
'Oertel, Catherine M.'

_publ_contact_author
;Dr Catherine M. Oertel
Department of Chemistry and Biochemistry
Oberlin College 
Oberlin, OH  44074, USA 
;
_publ_section_title
;
 Structure and Polymorphism in M(ethylenediamine)3MoS4(M = Mn, Co, Ni)
;
_journal_issue 2
_journal_name_full 'Crystal Growth &amp; Design'
_journal_page_first 669
_journal_paper_doi 10.1021/cg901087x
_journal_volume 10
_journal_year 2010
_chemical_formula_moiety 'C6 H24 Co N6, Mo S4'
_chemical_formula_sum 'C6 H24 Co Mo N6 S4'
_chemical_formula_weight 463.42
_space_group_IT_number 61
_symmetry_cell_setting orthorhombic
_symmetry_space_group_name_Hall '-P 2bc 2ac'
_symmetry_space_group_name_H-M 'P c a b'
_atom_sites_solution_hydrogens geom
_atom_sites_solution_primary direct
_atom_sites_solution_secondary difmap
_audit_creation_method SHELXL-97
_cell_angle_alpha 90.00
_cell_angle_beta 90.00
_cell_angle_gamma 90.00
_cell_formula_units_Z 8
_cell_length_a 14.054(4)
_cell_length_b 14.856(4)
_cell_length_c 16.218(4)
_cell_measurement_reflns_used 8433
_cell_measurement_temperature 100(2)
_cell_measurement_theta_max 31.34
_cell_measurement_theta_min 2.357
_cell_volume 3386.1(16)
_computing_cell_refinement 'APEX2 v2008.2-4'
_computing_data_collection 'APEX2 v2008.2-4 (Bruker, 2008)'
_computing_data_reduction 'APEX2 v2008.2-4'
_computing_structure_refinement 'SHELXL-97 (Sheldrick, 2008)'
_computing_structure_solution 'SHELXS-97 (Sheldrick, 2008)'
_diffrn_ambient_temperature 100(2)
_diffrn_measured_fraction_theta_full 1.000
_diffrn_measured_fraction_theta_max 1.000
_diffrn_measurement_device_type 'Bruker AXS SMART APEX CCD diffractometer'
_diffrn_measurement_method '\w scans'
_diffrn_radiation_monochromator graphite
_diffrn_radiation_source 'fine-focus sealed tube'
_diffrn_radiation_type MoK\a
_diffrn_radiation_wavelength 0.71073
_diffrn_reflns_av_R_equivalents 0.0365
_diffrn_reflns_av_sigmaI/netI 0.0205
_diffrn_reflns_limit_h_max 18
_diffrn_reflns_limit_h_min -18
_diffrn_reflns_limit_k_max 19
_diffrn_reflns_limit_k_min -19
_diffrn_reflns_limit_l_max 21
_diffrn_reflns_limit_l_min -21
_diffrn_reflns_number 32991
_diffrn_reflns_theta_full 28.28
_diffrn_reflns_theta_max 28.28
_diffrn_reflns_theta_min 2.36
_diffrn_standards_number 0
_exptl_absorpt_coefficient_mu 2.207
_exptl_absorpt_correction_T_max 0.7462
_exptl_absorpt_correction_T_min 0.6221
_exptl_absorpt_correction_type multi-scan
_exptl_absorpt_process_details 'Apex2 v2008.2-4 (Bruker, 2008)'
_exptl_crystal_colour red
_exptl_crystal_density_diffrn 1.818
_exptl_crystal_density_method 'not measured'
_exptl_crystal_description plate
_exptl_crystal_F_000 1880
_exptl_crystal_size_max 0.260
_exptl_crystal_size_mid 0.190
_exptl_crystal_size_min 0.060
_refine_diff_density_max 1.677
_refine_diff_density_min -1.037
_refine_diff_density_rms 0.109
_refine_ls_extinction_method none
_refine_ls_goodness_of_fit_ref 1.018
_refine_ls_hydrogen_treatment constr
_refine_ls_matrix_type full
_refine_ls_number_parameters 163
_refine_ls_number_reflns 4207
_refine_ls_number_restraints 0
_refine_ls_restrained_S_all 1.018
_refine_ls_R_factor_all 0.0406
_refine_ls_R_factor_gt 0.0297
_refine_ls_shift/su_max 0.001
_refine_ls_shift/su_mean 0.000
_refine_ls_structure_factor_coef Fsqd
_refine_ls_weighting_details 'calc w=1/[\s^2^(Fo^2^)+(0.0394P)^2^+6.3298P] where P=(Fo^2^+2Fc^2^)/3'
_refine_ls_weighting_scheme calc
_refine_ls_wR_factor_gt 0.0729
_refine_ls_wR_factor_ref 0.0799
_reflns_number_gt 3471
_reflns_number_total 4207
_reflns_threshold_expression I>2\s(I)
_cod_data_source_file cg901087x_si_001.cif
_cod_data_source_block Co(en)3MoS4_(3)
_cod_original_cell_volume 3385.9(16)
_cod_original_sg_symbol_Hall -P2bc2ac
_cod_original_sg_symbol_H-M Pcab
_cod_database_code 4502384
_publ_section_refinement
; H atoms were refined using a riding model, employing HFIX in SHELX.  
C-H distances were fixed at 0.99 angstroms and N-H 
distances at 0.92 angstroms.
;

loop_
_symmetry_equiv_pos_as_xyz
'x, y, z'
'-x, -y+1/2, z+1/2'
'x+1/2, -y, -z+1/2'
'-x+1/2, y+1/2, -z'
'-x, -y, -z'
'x, y-1/2, -z-1/2'
'-x-1/2, y, z-1/2'
'x-1/2, -y-1/2, z'

loop_
_atom_site_label
_atom_site_type_symbol
_atom_site_fract_x
_atom_site_fract_y
_atom_site_fract_z
_atom_site_U_iso_or_equiv
_atom_site_adp_type
_atom_site_occupancy
_atom_site_symmetry_multiplicity
_atom_site_calc_flag
_atom_site_refinement_flags
C4 C 0.8609(2) 0.4414(2) 0.97702(18) 0.0270(7) Uani 1 1 d .
H4A H 0.9054 0.4391 1.0243 0.032 Uiso 1 1 calc R
H4B H 0.8191 0.4945 0.9839 0.032 Uiso 1 1 calc R
N1 N 0.68811(15) 0.34611(15) 0.72759(13) 0.0162(4) Uani 1 1 d .
H1A H 0.7367 0.3580 0.6911 0.019 Uiso 1 1 calc R
H1B H 0.6628 0.2907 0.7149 0.019 Uiso 1 1 calc R
N2 N 0.62262(16) 0.43730(16) 0.86979(14) 0.0189(5) Uani 1 1 d .
H2A H 0.5928 0.4264 0.9193 0.023 Uiso 1 1 calc R
H2B H 0.6430 0.4961 0.8690 0.023 Uiso 1 1 calc R
C2 C 0.55736(19) 0.41968(19) 0.80032(17) 0.0203(6) Uani 1 1 d .
H2C H 0.5091 0.4681 0.7969 0.024 Uiso 1 1 calc R
H2D H 0.5240 0.3618 0.8091 0.024 Uiso 1 1 calc R
C1 C 0.6140(2) 0.4160(2) 0.72084(17) 0.0214(6) Uani 1 1 d .
H1C H 0.5711 0.4019 0.6741 0.026 Uiso 1 1 calc R
H1D H 0.6439 0.4752 0.7103 0.026 Uiso 1 1 calc R
N5 N 0.65560(16) 0.23110(15) 0.88980(13) 0.0163(4) Uani 1 1 d .
H5A H 0.6308 0.2409 0.9415 0.020 Uiso 1 1 calc R
H5B H 0.6059 0.2238 0.8535 0.020 Uiso 1 1 calc R
N6 N 0.83944(16) 0.23683(15) 0.82154(14) 0.0170(4) Uani 1 1 d .
H6A H 0.8676 0.2478 0.7713 0.020 Uiso 1 1 calc R
H6B H 0.8865 0.2322 0.8608 0.020 Uiso 1 1 calc R
C5 C 0.7158(2) 0.14942(18) 0.89036(17) 0.0185(5) Uani 1 1 d .
H5C H 0.6753 0.0951 0.8865 0.022 Uiso 1 1 calc R
H5D H 0.7523 0.1463 0.9425 0.022 Uiso 1 1 calc R
C6 C 0.7835(2) 0.15274(18) 0.81807(17) 0.0190(5) Uani 1 1 d .
H6C H 0.8268 0.1002 0.8199 0.023 Uiso 1 1 calc R
H6D H 0.7472 0.1503 0.7658 0.023 Uiso 1 1 calc R
Mo1 Mo 0.456208(16) 0.174879(15) 0.605996(14) 0.01500(7) Uani 1 1 d .
Co1 Co 0.74257(2) 0.34521(2) 0.85277(2) 0.01288(9) Uani 1 1 d .
S3 S 0.54016(5) 0.16060(5) 0.71893(5) 0.02352(16) Uani 1 1 d .
S4 S 0.36363(5) 0.05749(5) 0.59818(4) 0.02208(15) Uani 1 1 d .
S2 S 0.54714(6) 0.17437(6) 0.49833(5) 0.02983(18) Uani 1 1 d .
S1 S 0.36943(6) 0.29708(5) 0.60884(4) 0.02633(17) Uani 1 1 d .
N3 N 0.84873(16) 0.44994(16) 0.82758(14) 0.0195(5) Uani 1 1 d .
H3A H 0.8799 0.4380 0.7789 0.023 Uiso 1 1 calc R
H3B H 0.8198 0.5053 0.8234 0.023 Uiso 1 1 calc R
N4 N 0.80289(16) 0.35848(16) 0.97480(14) 0.0192(5) Uani 1 1 d .
H4C H 0.7551 0.3617 1.0135 0.023 Uiso 1 1 calc R
H4D H 0.8402 0.3093 0.9867 0.023 Uiso 1 1 calc R
C3 C 0.9165(2) 0.4494(2) 0.89705(18) 0.0255(6) Uani 1 1 d .
H3C H 0.9542 0.5057 0.8971 0.031 Uiso 1 1 calc R
H3D H 0.9609 0.3980 0.8915 0.031 Uiso 1 1 calc R

loop_
_atom_site_aniso_label
_atom_site_aniso_U_11
_atom_site_aniso_U_22
_atom_site_aniso_U_33
_atom_site_aniso_U_23
_atom_site_aniso_U_13
_atom_site_aniso_U_12
C4 0.0285(15) 0.0328(17) 0.0197(14) -0.0075(12) -0.0011(12) -0.0110(13)
N1 0.0148(10) 0.0196(11) 0.0143(11) 0.0010(9) 0.0016(8) 0.0009(9)
N2 0.0193(11) 0.0187(11) 0.0186(11) 0.0009(9) 0.0035(9) 0.0010(9)
C2 0.0168(13) 0.0191(13) 0.0248(14) 0.0025(11) 0.0000(11) 0.0030(10)
C1 0.0225(14) 0.0243(14) 0.0173(13) 0.0033(11) -0.0038(11) 0.0027(11)
N5 0.0184(11) 0.0174(11) 0.0130(10) -0.0009(8) 0.0024(8) -0.0006(9)
N6 0.0186(11) 0.0194(11) 0.0129(10) 0.0006(8) 0.0013(9) 0.0011(9)
C5 0.0223(13) 0.0146(12) 0.0186(13) 0.0021(10) -0.0013(10) 0.0001(10)
C6 0.0231(13) 0.0163(12) 0.0178(13) -0.0004(10) 0.0024(11) 0.0034(10)
Mo1 0.01487(12) 0.01569(12) 0.01445(12) 0.00045(8) -0.00138(8) -0.00071(8)
Co1 0.01302(17) 0.01351(17) 0.01211(17) -0.00036(13) 0.00091(13) -0.00014(13)
S3 0.0254(4) 0.0247(4) 0.0205(3) -0.0013(3) -0.0084(3) -0.0038(3)
S4 0.0197(3) 0.0220(3) 0.0245(4) 0.0042(3) -0.0049(3) -0.0036(3)
S2 0.0253(4) 0.0431(5) 0.0211(4) 0.0009(3) 0.0077(3) -0.0073(3)
S1 0.0388(4) 0.0228(4) 0.0175(3) -0.0007(3) -0.0019(3) 0.0103(3)
N3 0.0217(11) 0.0188(11) 0.0179(11) -0.0014(9) 0.0028(9) -0.0010(9)
N4 0.0186(11) 0.0238(12) 0.0151(11) -0.0018(9) 0.0018(9) -0.0016(9)
C3 0.0181(14) 0.0330(17) 0.0254(15) -0.0023(12) -0.0014(11) -0.0098(12)

loop_
_atom_type_symbol
_atom_type_description
_atom_type_scat_dispersion_real
_atom_type_scat_dispersion_imag
_atom_type_scat_source
C C 0.0033 0.0016 'International Tables Vol C Tables 4.2.6.8 and 6.1.1.4'
H H 0.0000 0.0000 'International Tables Vol C Tables 4.2.6.8 and 6.1.1.4'
Co Co 0.3494 0.9721 'International Tables Vol C Tables 4.2.6.8 and 6.1.1.4'
Mo Mo -1.6832 0.6857 'International Tables Vol C Tables 4.2.6.8 and 6.1.1.4'
N N 0.0061 0.0033 'International Tables Vol C Tables 4.2.6.8 and 6.1.1.4'
S S 0.1246 0.1234 'International Tables Vol C Tables 4.2.6.8 and 6.1.1.4'

loop_
_geom_angle_atom_site_label_1
_geom_angle_atom_site_label_2
_geom_angle_atom_site_label_3
_geom_angle
N4 C4 C3 109.2(2)
N4 C4 H4A 109.8
C3 C4 H4A 109.8
N4 C4 H4B 109.8
C3 C4 H4B 109.8
H4A C4 H4B 108.3
C1 N1 Co1 108.84(16)
C1 N1 H1A 109.9
Co1 N1 H1A 109.9
C1 N1 H1B 109.9
Co1 N1 H1B 109.9
H1A N1 H1B 108.3
C2 N2 Co1 105.75(16)
C2 N2 H2A 110.6
Co1 N2 H2A 110.6
C2 N2 H2B 110.6
Co1 N2 H2B 110.6
H2A N2 H2B 108.7
N2 C2 C1 109.2(2)
N2 C2 H2C 109.8
C1 C2 H2C 109.8
N2 C2 H2D 109.8
C1 C2 H2D 109.8
H2C C2 H2D 108.3
N1 C1 C2 109.5(2)
N1 C1 H1C 109.8
C2 C1 H1C 109.8
N1 C1 H1D 109.8
C2 C1 H1D 109.8
H1C C1 H1D 108.2
C5 N5 Co1 108.62(16)
C5 N5 H5A 110.0
Co1 N5 H5A 110.0
C5 N5 H5B 110.0
Co1 N5 H5B 110.0
H5A N5 H5B 108.3
C6 N6 Co1 107.63(16)
C6 N6 H6A 110.2
Co1 N6 H6A 110.2
C6 N6 H6B 110.2
Co1 N6 H6B 110.2
H6A N6 H6B 108.5
N5 C5 C6 109.2(2)
N5 C5 H5C 109.8
C6 C5 H5C 109.8
N5 C5 H5D 109.8
C6 C5 H5D 109.8
H5C C5 H5D 108.3
N6 C6 C5 109.5(2)
N6 C6 H6C 109.8
C5 C6 H6C 109.8
N6 C6 H6D 109.8
C5 C6 H6D 109.8
H6C C6 H6D 108.2
S2 Mo1 S4 107.63(3)
S2 Mo1 S1 110.44(3)
S4 Mo1 S1 109.42(4)
S2 Mo1 S3 110.89(4)
S4 Mo1 S3 107.03(3)
S1 Mo1 S3 111.30(3)
N4 Co1 N6 92.03(9)
N4 Co1 N1 173.87(9)
N6 Co1 N1 90.43(8)
N4 Co1 N5 92.21(9)
N6 Co1 N5 80.71(9)
N1 Co1 N5 93.72(9)
N4 Co1 N2 97.44(9)
N6 Co1 N2 167.74(9)
N1 Co1 N2 80.94(8)
N5 Co1 N2 91.12(9)
N4 Co1 N3 80.75(9)
N6 Co1 N3 93.22(9)
N1 Co1 N3 93.51(9)
N5 Co1 N3 170.58(9)
N2 Co1 N3 95.97(9)
C3 N3 Co1 107.03(17)
C3 N3 H3A 110.3
Co1 N3 H3A 110.3
C3 N3 H3B 110.3
Co1 N3 H3B 110.3
H3A N3 H3B 108.6
C4 N4 Co1 108.34(17)
C4 N4 H4C 110.0
Co1 N4 H4C 110.0
C4 N4 H4D 110.0
Co1 N4 H4D 110.0
H4C N4 H4D 108.4
N3 C3 C4 108.7(2)
N3 C3 H3C 109.9
C4 C3 H3C 109.9
N3 C3 H3D 109.9
C4 C3 H3D 109.9
H3C C3 H3D 108.3

loop_
_geom_bond_atom_site_label_1
_geom_bond_atom_site_label_2
_geom_bond_distance
C4 N4 1.478(4)
C4 C3 1.519(4)
C4 H4A 0.9900
C4 H4B 0.9900
N1 C1 1.474(3)
N1 Co1 2.170(2)
N1 H1A 0.9200
N1 H1B 0.9200
N2 C2 1.476(4)
N2 Co1 2.188(2)
N2 H2A 0.9200
N2 H2B 0.9200
C2 C1 1.516(4)
C2 H2C 0.9900
C2 H2D 0.9900
C1 H1C 0.9900
C1 H1D 0.9900
N5 C5 1.480(3)
N5 Co1 2.174(2)
N5 H5A 0.9200
N5 H5B 0.9200
N6 C6 1.477(3)
N6 Co1 2.168(2)
N6 H6A 0.9200
N6 H6B 0.9200
C5 C6 1.511(4)
C5 H5C 0.9900
C5 H5D 0.9900
C6 H6C 0.9900
C6 H6D 0.9900
Mo1 S2 2.1639(9)
Mo1 S4 2.1794(9)
Mo1 S1 2.1874(9)
Mo1 S3 2.1890(9)
Co1 N4 2.162(2)
Co1 N3 2.194(2)
N3 C3 1.475(4)
N3 H3A 0.9200
N3 H3B 0.9200
N4 H4C 0.9200
N4 H4D 0.9200
C3 H3C 0.9900
C3 H3D 0.9900

loop_
_geom_hbond_atom_site_label_D
_geom_hbond_atom_site_label_H
_geom_hbond_atom_site_label_A
_geom_hbond_distance_DH
_geom_hbond_distance_HA
_geom_hbond_distance_DA
_geom_hbond_angle_DHA
_geom_hbond_site_symmetry_A
N1 H1A S4 0.92 2.65 3.541(2) 162.8 8_665
N1 H1B S3 0.92 2.59 3.455(3) 156.7 .
N2 H2A S2 0.92 2.78 3.576(3) 144.9 2_655
N2 H2A S4 0.92 2.97 3.710(3) 138.0 2_655
N5 H5A S1 0.92 2.77 3.594(2) 149.4 2_655
N5 H5A S2 0.92 2.95 3.631(2) 132.4 2_655
N5 H5B S3 0.92 2.55 3.378(2) 150.1 .
N6 H6A S1 0.92 2.72 3.512(2) 145.0 8_665
N6 H6A S3 0.92 2.91 3.612(2) 134.4 8_665
N6 H6B S2 0.92 2.57 3.409(2) 152.6 7_756
N3 H3A S3 0.92 2.86 3.611(3) 140.0 8_665
N3 H3A S4 0.92 2.94 3.728(3) 144.5 8_665
N4 H4C S4 0.92 2.47 3.322(2) 153.8 2_655
N4 H4D S2 0.92 2.56 3.474(3) 171.7 7_756
